data_2202743
loop_
_publ_author_name
'Ray, Jayanta Kumar'
'Kanti Mal, Sajal'
'Canle L., M.'
'Santaballa, J. A.'
'Mah\'ia, Jose'

_publ_section_title
;
 2-(2-Furylmethyl)-1-methyl-3-oxocyclohexanecarboxylic acid
;
_journal_issue 7
_journal_name_full 'Acta Crystallographica Section E'
_journal_page_first o1050
_journal_page_last o1052
_journal_paper_doi 10.1107/S1600536803012492
_journal_volume 59
_journal_year 2003
_chemical_formula_iupac 'C13 H16 O4'
_chemical_formula_moiety 'C13 H16 O4'
_chemical_formula_sum 'C13 H16 O4'
_chemical_formula_weight 236.26
_chemical_melting_point .454E-305
_chemical_name_systematic
;
2-(2-furylmethyl)-1-methyl-3-oxocyclohexanecarboxylic acid
;
_space_group_IT_number 14
_symmetry_cell_setting monoclinic
_symmetry_space_group_name_Hall '-P 2yn'
_symmetry_space_group_name_H-M 'P 1 21/n 1'
_atom_sites_solution_hydrogens geom
_atom_sites_solution_primary direct
_atom_sites_solution_secondary difmap
_audit_creation_method SHELXL-97
_cell_angle_alpha 90.00
_cell_angle_beta 91.9120(10)
_cell_angle_gamma 90.00
_cell_formula_units_Z 4
_cell_length_a 6.0430(10)
_cell_length_b 20.9960(10)
_cell_length_c 9.3720(10)
_cell_measurement_reflns_used 4362
_cell_measurement_temperature 298(2)
_cell_measurement_theta_max 28.0
_cell_measurement_theta_min 2.0
_cell_volume 1188.4(2)
_computing_cell_refinement 'SAINT (Siemens, 1995)'
_computing_data_collection 'SMART (Siemens, 1995)'
_computing_data_reduction SAINT
_computing_molecular_graphics 'SHELXTL (Sheldrick, 1997b)'
_computing_publication_material SHELXTL
_computing_structure_refinement 'SHELXL97 (Sheldrick, 1997a)'
_computing_structure_solution 'SHELXS97 (Sheldrick, 1997a)'
_diffrn_ambient_temperature 298(2)
_diffrn_measured_fraction_theta_full 0.961
_diffrn_measured_fraction_theta_max 0.961
_diffrn_measurement_device_type 'Bruker CCD area-detector'
_diffrn_measurement_method '\f and \w'
_diffrn_radiation_monochromator graphite
_diffrn_radiation_source 'fine-focus sealed tube'
_diffrn_radiation_type MoK\a
_diffrn_radiation_wavelength 0.71073
_diffrn_reflns_av_R_equivalents 0.0161
_diffrn_reflns_av_sigmaI/netI 0.0169
_diffrn_reflns_limit_h_max 8
_diffrn_reflns_limit_h_min -6
_diffrn_reflns_limit_k_max 27
_diffrn_reflns_limit_k_min -27
_diffrn_reflns_limit_l_max 12
_diffrn_reflns_limit_l_min -11
_diffrn_reflns_number 7581
_diffrn_reflns_theta_full 28.28
_diffrn_reflns_theta_max 28.28
_diffrn_reflns_theta_min 1.94
_diffrn_standards_decay_% 0.05
_diffrn_standards_interval_count 'set of frames'
_diffrn_standards_number '50 first frames'
_exptl_absorpt_coefficient_mu 0.097
_exptl_absorpt_correction_T_max 0.9547
_exptl_absorpt_correction_T_min 0.9484
_exptl_absorpt_correction_type empirical
_exptl_absorpt_process_details '(SADABS; Sheldrick, 1996)'
_exptl_crystal_colour Colourless
_exptl_crystal_density_diffrn 1.320
_exptl_crystal_density_method 'not measured'
_exptl_crystal_description Block
_exptl_crystal_F_000 504
_exptl_crystal_size_max 0.55
_exptl_crystal_size_mid 0.52
_exptl_crystal_size_min 0.48
_refine_diff_density_max 0.247
_refine_diff_density_min -0.224
_refine_ls_extinction_method none
_refine_ls_goodness_of_fit_ref 1.038
_refine_ls_hydrogen_treatment constr
_refine_ls_matrix_type full
_refine_ls_number_parameters 155
_refine_ls_number_reflns 2821
_refine_ls_number_restraints 0
_refine_ls_restrained_S_all 1.038
_refine_ls_R_factor_all 0.0478
_refine_ls_R_factor_gt 0.0391
_refine_ls_shift/su_max <0.001
_refine_ls_shift/su_mean 0.000
_refine_ls_structure_factor_coef Fsqd
_refine_ls_weighting_details 'calc w = 1/[\s^2^(Fo^2^)+(0.0561P)^2^+0.229P] where P = (Fo^2^+2Fc^2^)/3'
_refine_ls_weighting_scheme calc
_refine_ls_wR_factor_gt 0.1066
_refine_ls_wR_factor_ref 0.1131
_reflns_number_gt 2338
_reflns_number_total 2821
_reflns_threshold_expression I>2\s(I)
_cod_data_source_file na6245.cif
_cod_data_source_block I
_cod_depositor_comments
;
The following automatic conversions were performed:
'_symmetry_cell_setting' value 'Monoclinic' changed to 'monoclinic'
according to '/home/saulius/struct/CIF-dictionaries/cif_core.dic'
dictionary named 'cif_core.dic' version 2.4.1 from 2010-06-29.

Automatic conversion script
Id: cif_fix_enum 1527 2010-12-29 10:47:43Z saulius 

The following automatic conversions were performed:

'_symmetry_cell_setting' value 'Monoclinic' changed to 'monoclinic'
according to /home/saulius/struct/CIF-dictionaries/cif_core.dic
dictionary named 'cif_core.dic' version 2.4.1 from 2010-06-29.

Automatic conversion script
Id: cif_fix_values 1715 2011-07-08 13:25:40Z adriana 
;
_cod_original_cell_volume 1188.50(10)
_cod_original_sg_symbol_H-M 'P 21/n'
_cod_database_code 2202743
_cod_database_fobs_code 2202743

loop_
_symmetry_equiv_pos_as_xyz
'x, y, z'
'-x+1/2, y+1/2, -z+1/2'
'-x, -y, -z'
'x-1/2, -y-1/2, z-1/2'

loop_
_atom_site_label
_atom_site_fract_x
_atom_site_fract_y
_atom_site_fract_z
_atom_site_U_iso_or_equiv
_atom_site_adp_type
_atom_site_calc_flag
_atom_site_refinement_flags
_atom_site_occupancy
_atom_site_disorder_assembly
_atom_site_disorder_group
_atom_site_type_symbol
O1 0.69708(17) 0.05960(5) 0.47329(10) 0.0571(3) Uani d . 1 . . O
O2 0.88849(15) 0.04812(4) 0.87185(10) 0.0512(3) Uani d . 1 . . O
O3 1.21512(16) 0.05580(5) 0.98806(10) 0.0534(3) Uani d . 1 . . O
H3A 1.1694 0.0238 1.0277 0.064 Uiso calc R 1 . . H
O4 1.08516(18) 0.22327(5) 0.50895(10) 0.0578(3) Uani d . 1 . . O
C1 0.98815(18) 0.14284(5) 0.67712(11) 0.0325(2) Uani d . 1 . . C
H1 0.8321 0.1351 0.6966 0.039 Uiso calc R 1 . . H
C2 1.12213(18) 0.13758(5) 0.82115(11) 0.0336(2) Uani d . 1 . . C
C3 1.0422(2) 0.18961(6) 0.92510(12) 0.0410(3) Uani d . 1 . . C
H3B 0.8885 0.1817 0.9460 0.049 Uiso calc R 1 . . H
H3C 1.1283 0.1867 1.0141 0.049 Uiso calc R 1 . . H
C4 1.0632(2) 0.25651(6) 0.86525(15) 0.0484(3) Uani d . 1 . . C
H4A 1.2179 0.2661 0.8510 0.058 Uiso calc R 1 . . H
H4B 1.0071 0.2871 0.9327 0.058 Uiso calc R 1 . . H
C5 0.9330(2) 0.26195(6) 0.72347(15) 0.0482(3) Uani d . 1 . . C
H5A 0.7760 0.2572 0.7393 0.058 Uiso calc R 1 . . H
H5B 0.9567 0.3036 0.6819 0.058 Uiso calc R 1 . . H
C6 1.00756(19) 0.21105(6) 0.62301(13) 0.0389(3) Uani d . 1 . . C
C7 1.0578(2) 0.09369(6) 0.56609(13) 0.0430(3) Uani d . 1 . . C
H7A 1.1996 0.1064 0.5297 0.052 Uiso calc R 1 . . H
H7B 1.0782 0.0529 0.6132 0.052 Uiso calc R 1 . . H
C8 0.8975(2) 0.08555(6) 0.44349(13) 0.0424(3) Uani d . 1 . . C
C9 0.9065(3) 0.09571(7) 0.30258(14) 0.0553(4) Uani d . 1 . . C
H9 1.0249 0.1130 0.2549 0.066 Uiso calc R 1 . . H
C10 0.7012(3) 0.07513(8) 0.23945(16) 0.0612(4) Uani d . 1 . . C
H10 0.6595 0.0764 0.1431 0.073 Uiso calc R 1 . . H
C11 0.5813(3) 0.05386(8) 0.34545(17) 0.0629(4) Uani d . 1 . . C
H11 0.4389 0.0374 0.3347 0.075 Uiso calc R 1 . . H
C12 1.06919(18) 0.07530(5) 0.89546(12) 0.0354(2) Uani d . 1 . . C
C13 1.3722(2) 0.14276(7) 0.79924(15) 0.0464(3) Uani d . 1 . . C
H13A 1.4484 0.1470 0.8902 0.070 Uiso calc R 1 . . H
H13B 1.4015 0.1794 0.7416 0.070 Uiso calc R 1 . . H
H13C 1.4228 0.1051 0.7522 0.070 Uiso calc R 1 . . H

loop_
_atom_site_aniso_label
_atom_site_aniso_U_11
_atom_site_aniso_U_22
_atom_site_aniso_U_33
_atom_site_aniso_U_12
_atom_site_aniso_U_13
_atom_site_aniso_U_23
O1 0.0555(6) 0.0701(7) 0.0459(5) -0.0057(5) 0.0038(4) -0.0043(5)
O2 0.0479(5) 0.0490(5) 0.0562(6) -0.0121(4) -0.0055(4) 0.0171(4)
O3 0.0554(6) 0.0506(5) 0.0533(5) -0.0065(4) -0.0121(4) 0.0206(4)
O4 0.0645(6) 0.0600(6) 0.0492(5) -0.0103(5) 0.0072(5) 0.0190(4)
C1 0.0325(5) 0.0325(5) 0.0325(5) -0.0001(4) 0.0025(4) 0.0024(4)
C2 0.0327(5) 0.0335(5) 0.0344(5) -0.0010(4) -0.0002(4) 0.0037(4)
C3 0.0461(6) 0.0400(6) 0.0368(6) -0.0003(5) -0.0021(5) -0.0028(5)
C4 0.0543(7) 0.0361(6) 0.0543(7) -0.0019(5) -0.0065(6) -0.0054(5)
C5 0.0542(8) 0.0322(6) 0.0577(8) 0.0012(5) -0.0079(6) 0.0043(5)
C6 0.0356(6) 0.0394(6) 0.0415(6) -0.0039(5) -0.0043(5) 0.0090(5)
C7 0.0477(7) 0.0429(6) 0.0387(6) 0.0082(5) 0.0051(5) -0.0017(5)
C8 0.0515(7) 0.0370(6) 0.0389(6) 0.0053(5) 0.0061(5) -0.0038(5)
C9 0.0731(9) 0.0550(8) 0.0382(7) 0.0009(7) 0.0077(6) -0.0014(6)
C10 0.0844(11) 0.0558(8) 0.0425(7) 0.0140(8) -0.0110(7) -0.0108(6)
C11 0.0608(9) 0.0666(10) 0.0604(9) 0.0037(7) -0.0099(7) -0.0158(7)
C12 0.0375(6) 0.0353(5) 0.0332(5) 0.0007(4) 0.0011(4) 0.0030(4)
C13 0.0339(6) 0.0509(7) 0.0543(7) -0.0023(5) -0.0007(5) 0.0095(6)

loop_
_atom_type_symbol
_atom_type_description
_atom_type_scat_dispersion_real
_atom_type_scat_dispersion_imag
_atom_type_scat_source
C C 0.0033 0.0016 'International Tables Vol C Tables 4.2.6.8 and 6.1.1.4'
H H 0.0000 0.0000 'International Tables Vol C Tables 4.2.6.8 and 6.1.1.4'
O O 0.0106 0.0060 'International Tables Vol C Tables 4.2.6.8 and 6.1.1.4'

loop_
_geom_angle_atom_site_label_1
_geom_angle_atom_site_label_2
_geom_angle_atom_site_label_3
_geom_angle
_geom_angle_publ_flag
C8 O1 C11 106.63(11) yes
C12 O3 H3A 109.5 ?
C6 C1 C7 112.35(9) ?
C6 C1 C2 108.17(9) ?
C7 C1 C2 113.22(9) ?
C6 C1 H1 107.6 ?
C7 C1 H1 107.6 ?
C2 C1 H1 107.6 ?
C12 C2 C13 110.19(9) ?
C12 C2 C3 104.08(9) ?
C13 C2 C3 111.26(10) ?
C12 C2 C1 110.33(9) ?
C13 C2 C1 111.42(9) ?
C3 C2 C1 109.33(9) ?
C4 C3 C2 112.79(10) ?
C4 C3 H3B 109.0 ?
C2 C3 H3B 109.0 ?
C4 C3 H3C 109.0 ?
C2 C3 H3C 109.0 ?
H3B C3 H3C 107.8 ?
C3 C4 C5 110.08(10) ?
C3 C4 H4A 109.6 ?
C5 C4 H4A 109.6 ?
C3 C4 H4B 109.6 ?
C5 C4 H4B 109.6 ?
H4A C4 H4B 108.2 ?
C6 C5 C4 109.59(10) ?
C6 C5 H5A 109.8 ?
C4 C5 H5A 109.8 ?
C6 C5 H5B 109.8 ?
C4 C5 H5B 109.8 ?
H5A C5 H5B 108.2 ?
O4 C6 C5 122.43(12) ?
O4 C6 C1 121.98(12) ?
C5 C6 C1 115.55(10) yes
C8 C7 C1 114.50(10) yes
C6 C5 H5A 109.8 ?
C4 C5 H5A 109.8 ?
C6 C5 H5B 109.8 ?
C4 C5 H5B 109.8 ?
H5A C5 H5B 108.2 ?
C9 C8 O1 109.29(12) ?
C9 C8 C7 134.09(13) yes
O1 C8 C7 116.55(11) ?
C8 C9 C10 107.32(14) ?
C8 C9 H9 126.3 ?
C10 C9 H9 126.3 ?
C11 C10 C9 106.33(13) ?
C11 C10 H10 126.8 ?
C9 C10 H10 126.8 ?
C10 C11 O1 110.43(14) ?
C10 C11 H11 124.8 ?
O1 C11 H11 124.8 ?
O2 C12 O3 123.55(10) yes
O2 C12 C2 120.62(10) yes
O3 C12 C2 115.70(10) yes
C2 C13 H13A 109.5 ?
C2 C13 H13B 109.5 ?
H13A C13 H13B 109.5 ?
C2 C13 H13C 109.5 ?
H13A C13 H13C 109.5 ?
H13B C13 H13C 109.5 ?

loop_
_geom_bond_atom_site_label_1
_geom_bond_atom_site_label_2
_geom_bond_site_symmetry_2
_geom_bond_distance
_geom_bond_publ_flag
O1 C8 . 1.3657(16) yes
O1 C11 . 1.3723(17) ?
O2 C12 . 1.2454(14) yes
O3 C12 . 1.2835(14) yes
O3 H3A . 0.8200 yes
O4 C6 . 1.2090(15) yes
C1 C6 . 1.5251(15) ?
C1 C7 . 1.5344(16) yes
C1 C2 . 1.5547(15) ?
C1 H1 . 0.9800 ?
C2 C12 . 1.5206(15) ?
C2 C13 . 1.5355(16) ?
C2 C3 . 1.5516(16) ?
C3 C4 . 1.5195(18) ?
C3 H3B . 0.9700 ?
C3 H3C . 0.9700 ?
C4 C5 . 1.5260(18) ?
C4 H4A . 0.9700 ?
C4 H4B . 0.9700 ?
C5 C6 . 1.5033(18) ?
C5 H5A . 0.9700 ?
C5 H5B . 0.9700 ?
C7 C8 . 1.4877(17) yes
C7 H7A . 0.9700 ?
C7 H7B . 0.9700 ?
C8 C9 . 1.3405(18) yes
C9 C10 . 1.424(2) yes
C9 H9 . 0.9300 ?
C10 C11 . 1.326(2) yes
C10 H10 . 0.9300 ?
C11 H11 . 0.9300 ?
C13 H13A . 0.9600 ?
C13 H13B . 0.9600 ?
C13 H13C . 0.9600 ?

loop_
_geom_hbond_atom_site_label_D
_geom_hbond_atom_site_label_H
_geom_hbond_atom_site_label_A
_geom_hbond_site_symmetry_A
_geom_hbond_distance_DH
_geom_hbond_distance_HA
_geom_hbond_distance_DA
_geom_hbond_angle_DHA
_geom_hbond_publ_flag
O3 H3A O2 3_757 0.82 1.82 2.6327(13) 171 y

loop_
_geom_torsion_atom_site_label_1
_geom_torsion_atom_site_label_2
_geom_torsion_atom_site_label_3
_geom_torsion_atom_site_label_4
_geom_torsion
_geom_torsion_publ_flag
C6 C1 C2 C12 167.91(9) yes
C7 C1 C2 C12 -66.89(12) yes
C6 C1 C2 C13 -69.36(12) yes
C7 C1 C2 C13 55.83(13) ?
C6 C1 C2 C3 54.03(12) ?
C7 C1 C2 C3 179.22(9) ?
C12 C2 C3 C4 -175.42(10) ?
C13 C2 C3 C4 65.94(13) ?
C1 C2 C3 C4 -57.55(13) ?
C2 C3 C4 C5 57.55(14) ?
C3 C4 C5 C6 -54.76(15) ?
C4 C5 C6 O4 -120.35(13) ?
C4 C5 C6 C1 57.14(14) ?
C7 C1 C6 O4 -5.01(16) ?
C2 C1 C6 O4 120.70(12) ?
C7 C1 C6 C5 177.49(10) ?
C2 C1 C6 C5 -56.80(13) ?
C6 C1 C7 C8 -72.62(13) ?
C2 C1 C7 C8 164.47(10) ?
C11 O1 C8 C9 0.09(15) ?
C11 O1 C8 C7 -177.29(11) ?
C1 C7 C8 C9 116.68(16) yes
C1 C7 C8 O1 -66.77(14) yes
O1 C8 C9 C10 -0.03(16) yes
C7 C8 C9 C10 176.70(14) ?
C8 C9 C10 C11 -0.04(17) yes
C9 C10 C11 O1 0.09(18) yes
C8 O1 C11 C10 -0.11(17) ?
C13 C2 C12 O2 -149.21(12) ?
C3 C2 C12 O2 91.41(13) ?
C1 C2 C12 O2 -25.77(15) ?
C13 C2 C12 O3 34.89(14) yes
C3 C2 C12 O3 -84.48(12) yes
C1 C2 C12 O3 158.34(10) yes

loop_
_cod_related_entry_id
_cod_related_entry_database
_cod_related_entry_code
1 ChemSpider 9130762
